data_2219730
loop_
_publ_author_name
'Lee, Young Hoon'
'Clegg, Jack K.'
'Lindoy, Leonard F.'
'Lu, G. Q. Max'
'Park, Yu-Chul'
'Kim, Yang'

_publ_section_title
;
 Co~3~(PO~4~)~2~&#x00B7;4H~2~O
;
_journal_coeditor_code WM2193
_journal_issue 10
_journal_name_full 'Acta Crystallographica Section E'
_journal_page_first i67
_journal_page_last i68
_journal_paper_doi 10.1107/S1600536808028377
_journal_volume 64
_journal_year 2008
_chemical_formula_iupac 'Co3 (P O4)3 , 4H2 O'
_chemical_formula_moiety 'Co3 (P O4)3 , 4H2 O'
_chemical_formula_structural 'Co3 (P O4)3 , 4H2 O'
_chemical_formula_sum 'Co3 H8 O12 P2'
_chemical_formula_weight 438.79
_chemical_name_systematic
;
Tricobalt(II) bis[orthophosphate(V)] tetrahydrate
;
_space_group_IT_number 62
_symmetry_cell_setting orthorhombic
_symmetry_space_group_name_Hall '-P 2ac 2n'
_symmetry_space_group_name_H-M 'P n m a'
_atom_sites_solution_hydrogens difmap
_atom_sites_solution_primary direct
_atom_sites_solution_secondary difmap
_audit_creation_method SHELXL97
_cell_angle_alpha 90.00
_cell_angle_beta 90.00
_cell_angle_gamma 90.00
_cell_formula_units_Z 4
_cell_length_a 10.604(3)
_cell_length_b 18.288(5)
_cell_length_c 5.0070(13)
_cell_measurement_reflns_used 5943
_cell_measurement_temperature 150(2)
_cell_measurement_theta_max 28.280
_cell_measurement_theta_min 2.943
_cell_volume 971.0(5)
_computing_cell_refinement 'SAINT (Siemens, 1995)'
_computing_data_collection 'SMART (Siemens, 1995)'
_computing_data_reduction 'SAINT and XPREP (Siemens, 1995)'
_computing_molecular_graphics
;
ORTEP-3 (Farrugia, 1997),
WebLab ViewerPro (Molecular Simulations, 2000) and
POV-Ray (Cason, 2002)
;
_computing_publication_material 'enCIFer (Allen <i>et al.</i>, 2004)'
_computing_structure_refinement 'SHELXL97 (Sheldrick, 2008)'
_computing_structure_solution 'SIR97 (Altomare <i>et al.</i>, 1999)'
_diffrn_ambient_temperature 150(2)
_diffrn_measured_fraction_theta_full 0.984
_diffrn_measured_fraction_theta_max 0.984
_diffrn_measurement_device_type 'Siemens SMART 1000 CCD'
_diffrn_measurement_method '\w scans'
_diffrn_radiation_monochromator graphite
_diffrn_radiation_source 'sealed tube'
_diffrn_radiation_type MoK\a
_diffrn_radiation_wavelength 0.71073
_diffrn_reflns_av_R_equivalents 0.0256
_diffrn_reflns_av_sigmaI/netI 0.0156
_diffrn_reflns_limit_h_max 13
_diffrn_reflns_limit_h_min -13
_diffrn_reflns_limit_k_max 24
_diffrn_reflns_limit_k_min -24
_diffrn_reflns_limit_l_max 6
_diffrn_reflns_limit_l_min -6
_diffrn_reflns_number 8780
_diffrn_reflns_theta_full 28.33
_diffrn_reflns_theta_max 28.33
_diffrn_reflns_theta_min 2.23
_diffrn_standards_decay_% 1.4
_diffrn_standards_number 144
_exptl_absorpt_coefficient_mu 5.456
_exptl_absorpt_correction_T_max 0.125
_exptl_absorpt_correction_T_min 0.068
_exptl_absorpt_correction_type multi-scan
_exptl_absorpt_process_details '(SADABS; Sheldrick, 1999)'
_exptl_crystal_colour purple
_exptl_crystal_density_diffrn 3.002
_exptl_crystal_density_method 'not measured'
_exptl_crystal_description prism
_exptl_crystal_F_000 860
_exptl_crystal_size_max 0.52
_exptl_crystal_size_mid 0.39
_exptl_crystal_size_min 0.38
_refine_diff_density_max 0.551
_refine_diff_density_min -1.375
_refine_ls_extinction_method none
_refine_ls_goodness_of_fit_ref 1.158
_refine_ls_hydrogen_treatment mixed
_refine_ls_matrix_type full
_refine_ls_number_parameters 101
_refine_ls_number_reflns 1228
_refine_ls_number_restraints 10
_refine_ls_restrained_S_all 1.154
_refine_ls_R_factor_all 0.0366
_refine_ls_R_factor_gt 0.0349
_refine_ls_shift/su_max 0.000
_refine_ls_shift/su_mean 0.000
_refine_ls_structure_factor_coef Fsqd
_refine_ls_weighting_details 'w = 1/[\s^2^(Fo^2^)+(0.0590P)^2^+3.8213P] where P=(Fo^2^+2Fc^2^)/3'
_refine_ls_weighting_scheme calc
_refine_ls_wR_factor_gt 0.1008
_refine_ls_wR_factor_ref 0.1021
_reflns_number_gt 1166
_reflns_number_total 1228
_reflns_threshold_expression I>2\s(I)
_cod_data_source_file wm2193.cif
_cod_data_source_block I
_cod_database_code 2219730
_cod_database_fobs_code 2219730

loop_
_symmetry_equiv_pos_as_xyz
'x, y, z'
'-x+1/2, -y, z+1/2'
'x+1/2, -y+1/2, -z+1/2'
'-x, y+1/2, -z'
'-x, -y, -z'
'x-1/2, y, -z-1/2'
'-x-1/2, y-1/2, z-1/2'
'x, -y-1/2, z'

loop_
_atom_site_type_symbol
_atom_site_label
_atom_site_fract_x
_atom_site_fract_y
_atom_site_fract_z
_atom_site_U_iso_or_equiv
_atom_site_adp_type
_atom_site_calc_flag
_atom_site_refinement_flags
_atom_site_occupancy
Co Co1 0.64313(4) 0.00064(2) 0.20676(8) 0.00402(17) Uani d . 1
Co Co2 0.26113(6) 0.2500 0.42866(12) 0.00838(19) Uani d SD 1
P P1 0.39745(9) 0.09462(5) 0.27639(18) 0.0123(2) Uani d . 1
O O1 0.5259(3) 0.07872(14) 0.1463(7) 0.0202(6) Uani d . 1
O O2 0.3026(2) 0.03968(15) 0.1432(5) 0.0148(5) Uani d . 1
O O3 0.3601(3) 0.17305(16) 0.2139(6) 0.0201(7) Uani d . 1
O O4 0.3927(4) 0.2500 0.7439(7) 0.0155(8) Uani d SD 1
O O5 0.1149(4) 0.2500 0.1406(9) 0.0192(8) Uani d SD 1
O O6 0.1642(3) 0.16927(15) 0.6593(6) 0.0197(6) Uani d D 1
O O7 0.4000(4) 0.08075(16) 0.5755(6) 0.0311(8) Uani d . 1
H H1 0.098(4) 0.161(3) 0.553(10) 0.047 Uiso d D 1
H H2 0.2194(15) 0.1390(19) 0.739(9) 0.047 Uiso d D 1
H H3 0.132(8) 0.280(5) 0.005(15) 0.047 Uiso d PD 0.50
H H4 0.044(5) 0.231(5) 0.204(18) 0.047 Uiso d PD 0.50
H H5 0.403(13) 0.296(3) 0.80(3) 0.047 Uiso d PD 0.50
H H6 0.366(13) 0.210(4) 0.83(3) 0.047 Uiso d PD 0.50

loop_
_atom_site_aniso_label
_atom_site_aniso_U_11
_atom_site_aniso_U_22
_atom_site_aniso_U_33
_atom_site_aniso_U_12
_atom_site_aniso_U_13
_atom_site_aniso_U_23
Co1 0.0038(3) 0.0055(3) 0.0027(3) 0.00152(13) 0.00023(14) 0.00025(13)
Co2 0.0081(3) 0.0088(3) 0.0082(3) 0.000 0.0006(2) 0.000
P1 0.0179(5) 0.0077(4) 0.0114(4) 0.0004(3) -0.0004(3) 0.0003(3)
O1 0.0128(13) 0.0123(12) 0.0357(16) -0.0008(10) -0.0008(12) 0.0038(12)
O2 0.0135(12) 0.0177(12) 0.0134(11) -0.0024(10) 0.0020(10) -0.0028(10)
O3 0.0331(17) 0.0099(13) 0.0174(14) 0.0061(11) 0.0094(11) 0.0022(10)
O4 0.017(2) 0.0169(19) 0.0130(16) 0.000 -0.0012(15) 0.000
O5 0.0136(18) 0.026(2) 0.0183(18) 0.000 -0.0003(16) 0.000
O6 0.0175(14) 0.0149(13) 0.0267(14) -0.0024(11) 0.0027(12) 0.0026(12)
O7 0.066(2) 0.0131(13) 0.0142(13) -0.0105(14) -0.0095(15) 0.0020(10)

loop_
_atom_type_symbol
_atom_type_description
_atom_type_scat_dispersion_real
_atom_type_scat_dispersion_imag
_atom_type_scat_source
O O 0.0106 0.0060 'International Tables Vol C Tables 4.2.6.8 and 6.1.1.4'
P P 0.1023 0.0942 'International Tables Vol C Tables 4.2.6.8 and 6.1.1.4'
Co Co 0.3494 0.9721 'International Tables Vol C Tables 4.2.6.8 and 6.1.1.4'
H H 0.0000 0.0000 'International Tables Vol C Tables 4.2.6.8 and 6.1.1.4'

loop_
_geom_angle_atom_site_label_1
_geom_angle_atom_site_label_2
_geom_angle_atom_site_label_3
_geom_angle_site_symmetry_1
_geom_angle_site_symmetry_3
_geom_angle
O7 Co1 O1 5_656 . 121.18(15)
O7 Co1 O2 5_656 6_656 105.64(13)
O1 Co1 O2 . 6_656 110.16(12)
O7 Co1 O2 5_656 5_655 106.57(12)
O1 Co1 O2 . 5_655 108.97(13)
O2 Co1 O2 6_656 5_655 102.75(8)
O3 Co2 O3 8_565 . 86.26(16)
O3 Co2 O4 8_565 . 93.09(12)
O3 Co2 O4 . . 93.09(12)
O3 Co2 O5 8_565 . 91.00(12)
O3 Co2 O5 . . 91.00(12)
O4 Co2 O5 . . 174.38(15)
O3 Co2 O6 8_565 . 178.01(12)
O3 Co2 O6 . . 93.16(12)
O4 Co2 O6 . . 85.03(11)
O5 Co2 O6 . . 90.91(12)
O3 Co2 O6 8_565 8_565 93.16(12)
O3 Co2 O6 . 8_565 178.01(12)
O4 Co2 O6 . 8_565 85.03(11)
O5 Co2 O6 . 8_565 90.91(12)
O6 Co2 O6 . 8_565 87.36(16)
O7 P1 O3 . . 111.40(17)
O7 P1 O1 . . 111.8(2)
O3 P1 O1 . . 108.79(16)
O7 P1 O2 . . 108.84(17)
O3 P1 O2 . . 110.43(17)
O1 P1 O2 . . 105.46(16)
P1 O1 Co1 . . 130.42(18)
P1 O2 Co1 . 6_556 128.01(16)
P1 O2 Co1 . 5_655 115.24(15)
Co1 O2 Co1 6_556 5_655 116.58(13)
P1 O3 Co2 . . 132.08(17)
Co2 O4 H5 . . 108(10)
Co2 O4 H6 . . 98(10)
H5 O4 H6 . . 133(3)
Co2 O5 H3 . . 112(6)
Co2 O5 H4 . . 112(6)
H3 O5 H4 . . 134(3)
Co2 O6 H1 . . 100(4)
Co2 O6 H2 . . 110.7(10)
H1 O6 H2 . . 132(2)
P1 O7 Co1 . 5_656 133.79(19)

loop_
_geom_bond_atom_site_label_1
_geom_bond_atom_site_label_2
_geom_bond_site_symmetry_2
_geom_bond_distance
_geom_bond_publ_flag
Co1 O7 5_656 1.901(3) y
Co1 O1 . 1.918(3) y
Co1 O2 6_656 1.983(3) y
Co1 O2 5_655 1.986(3) y
Co2 O3 8_565 2.058(3) ?
Co2 O3 . 2.058(3) ?
Co2 O4 . 2.106(4) y
Co2 O5 . 2.118(4) y
Co2 O6 . 2.138(3) y
Co2 O6 8_565 2.138(3) ?
P1 O7 . 1.519(3) y
P1 O3 . 1.521(3) y
P1 O1 . 1.537(3) y
P1 O2 . 1.570(3) y
O4 H5 . 0.893(10) ?
O4 H6 . 0.893(10) ?
O5 H3 . 0.892(10) ?
O5 H4 . 0.891(10) ?
O6 H1 . 0.89(4) ?
O6 H2 . 0.90(3) ?

loop_
_geom_hbond_atom_site_label_D
_geom_hbond_atom_site_label_H
_geom_hbond_atom_site_label_A
_geom_hbond_site_symmetry_A
_geom_hbond_distance_DH
_geom_hbond_distance_HA
_geom_hbond_distance_DA
_geom_hbond_angle_DHA
_geom_hbond_publ_flag
O4 H5 O3 8_566 0.894(10) 2.25(8) 2.764(4) 116(7) y
O4 H5 O7 8_565 0.894(10) 2.49(8) 3.209(3) 138(9) y
O4 H6 O3 1_556 0.894(10) 2.02(7) 2.764(4) 140(10) y
O5 H4 O3 6_556 0.892(10) 2.25(2) 3.133(5) 170(8) y
O5 H4 O3 3_455 0.892(10) 2.66(8) 3.133(5) 115(6) y
O6 H1 O1 6_556 0.90(4) 1.94(3) 2.690(4) 140(4) y
O6 H2 O7 . 0.90(3) 2.35(3) 3.008(5) 130(3) y

loop_
_geom_torsion_atom_site_label_1
_geom_torsion_atom_site_label_2
_geom_torsion_atom_site_label_3
_geom_torsion_atom_site_label_4
_geom_torsion_site_symmetry_1
_geom_torsion_site_symmetry_4
_geom_torsion
O7 P1 O1 Co1 . . 41.2(3)
O3 P1 O1 Co1 . . 164.7(2)
O2 P1 O1 Co1 . . -76.9(3)
O7 Co1 O1 P1 5_656 . 8.8(3)
O2 Co1 O1 P1 6_656 . -115.1(2)
O2 Co1 O1 P1 5_655 . 132.9(2)
O7 P1 O2 Co1 . 6_556 34.1(3)
O3 P1 O2 Co1 . 6_556 -88.5(2)
O1 P1 O2 Co1 . 6_556 154.17(19)
O7 P1 O2 Co1 . 5_655 -140.96(19)
O3 P1 O2 Co1 . 5_655 96.45(18)
O1 P1 O2 Co1 . 5_655 -20.9(2)
O7 P1 O3 Co2 . . -22.9(3)
O1 P1 O3 Co2 . . -146.5(2)
O2 P1 O3 Co2 . . 98.2(3)
O3 Co2 O3 P1 8_565 . 153.57(18)
O4 Co2 O3 P1 . . 60.7(3)
O5 Co2 O3 P1 . . -115.5(3)
O6 Co2 O3 P1 . . -24.5(3)
O3 P1 O7 Co1 . 5_656 143.7(3)
O1 P1 O7 Co1 . 5_656 -94.4(4)
O2 P1 O7 Co1 . 5_656 21.7(4)
